data_4111165
loop_
_publ_author_name
'Shigehisa Akine'
'Takanori Taniguchi'
'Tatsuya Nabeshima'

_publ_contact_author_address
;
Tsukuba, Ibaraki 305-8571, Japan
;
_publ_contact_author_email nabesima@chem.tsukuba.ac.jp
_publ_contact_author_fax +81-29-853-4507
_publ_contact_author_name 'Tatsuya Nabeshima'
_publ_contact_author_phone +81-29-853-4507
_publ_section_title
;
 Helical Metallohost-Guest Complexes via Site-Selective Transmetalation of
 Homotrinuclear Complexes
;
_journal_name_full 'Journal of the American Chemical Society'
_journal_page_first 15765
_journal_page_last 15774
_journal_paper_doi 10.1021/ja0646702
_journal_volume 128
_journal_year 2006
_chemical_formula_moiety C37.80H48.20Cl3GdN4O19.30Zn2
_chemical_formula_sum 'C37.8 H48.2 Cl3 Gd N4 O19.3 Zn2'
_chemical_formula_weight 1261.74
_chemical_name_common '[LZn2Gd(OAc)3] 2.8MeOH CHCl3 0.5H2O'
_chemical_name_systematic
; 
 ? 
;
_space_group_IT_number 15
_symmetry_cell_setting monoclinic
_symmetry_space_group_name_Hall '-C 2yc'
_symmetry_space_group_name_H-M 'C 1 2/c 1'
_atom_sites_solution_hydrogens geom
_atom_sites_solution_primary direct
_atom_sites_solution_secondary difmap
_audit_creation_method SHELXL-97
_cell_angle_alpha 90.00
_cell_angle_beta 121.6798(11)
_cell_angle_gamma 90.00
_cell_formula_units_Z 8
_cell_length_a 35.270(10)
_cell_length_b 13.185(3)
_cell_length_c 23.448(7)
_cell_measurement_reflns_used 30674
_cell_measurement_temperature 120
_cell_measurement_theta_max 25.50
_cell_measurement_theta_min 3.06
_cell_volume 9279(4)
_computing_cell_refinement 'CrystalClear (Rigaku Corp., 2000)'
_computing_data_collection 'CrystalClear (Rigaku Corp., 2000)'
_computing_data_reduction 'CrystalClear (Rigaku Corp., 2000)'
_computing_molecular_graphics ORTEP-3
_computing_publication_material ORTEP-3
_computing_structure_refinement 'SHELXL-97 (Sheldrick, 1997)'
_computing_structure_solution 'DIRDIF99 (Beurskens et al., 1999)'
_diffrn_ambient_temperature 120
_diffrn_measured_fraction_theta_full 0.994
_diffrn_measured_fraction_theta_max 0.994
_diffrn_measurement_device_type 'Rigaku Mercury CCD diffractometer'
_diffrn_measurement_method CCD
_diffrn_radiation_monochromator graphite
_diffrn_radiation_source 'fine-focus sealed tube'
_diffrn_radiation_type MoK\a
_diffrn_radiation_wavelength 0.71069
_diffrn_reflns_av_R_equivalents 0.0518
_diffrn_reflns_av_sigmaI/netI 0.0658
_diffrn_reflns_limit_h_max 33
_diffrn_reflns_limit_h_min -42
_diffrn_reflns_limit_k_max 15
_diffrn_reflns_limit_k_min -15
_diffrn_reflns_limit_l_max 28
_diffrn_reflns_limit_l_min -27
_diffrn_reflns_number 30674
_diffrn_reflns_theta_full 25.50
_diffrn_reflns_theta_max 25.50
_diffrn_reflns_theta_min 3.06
_diffrn_standards_decay_% 0
_diffrn_standards_interval_count 0
_diffrn_standards_interval_time 0
_diffrn_standards_number 0
_exptl_absorpt_coefficient_mu 2.692
_exptl_absorpt_correction_T_max 0.7746
_exptl_absorpt_correction_T_min 0.2950
_exptl_absorpt_correction_type multi-scan
_exptl_absorpt_process_details 'CrystalClear (Rigaku Corp., 2000)'
_exptl_crystal_colour yellow
_exptl_crystal_density_diffrn 1.806
_exptl_crystal_description prismatic
_exptl_crystal_F_000 5059
_exptl_crystal_size_max 0.60
_exptl_crystal_size_mid 0.20
_exptl_crystal_size_min 0.10
_refine_diff_density_max 0.883
_refine_diff_density_min -0.954
_refine_diff_density_rms 0.114
_refine_ls_extinction_method none
_refine_ls_goodness_of_fit_ref 1.116
_refine_ls_hydrogen_treatment constr
_refine_ls_matrix_type full
_refine_ls_number_parameters 670
_refine_ls_number_reflns 8587
_refine_ls_number_restraints 15
_refine_ls_restrained_S_all 1.116
_refine_ls_R_factor_all 0.0590
_refine_ls_R_factor_gt 0.0467
_refine_ls_shift/su_max 0.001
_refine_ls_shift/su_mean 0.000
_refine_ls_structure_factor_coef Fsqd
_refine_ls_weighting_details 'calc w=1/[\s^2^(Fo^2^)+(0.0283P)^2^+27.5820P] where P=(Fo^2^+2Fc^2^)/3'
_refine_ls_weighting_scheme calc
_refine_ls_wR_factor_gt 0.0924
_refine_ls_wR_factor_ref 0.0974
_reflns_number_gt 7372
_reflns_number_total 8587
_reflns_threshold_expression >2sigma(I)
_cod_data_source_file ja0646702si20060630_083733.cif
_cod_data_source_block LZn2Gd
_cod_original_formula_sum 'C37.80 H48.20 Cl3 Gd N4 O19.30 Zn2'
_cod_database_code 4111165

loop_
_symmetry_equiv_pos_as_xyz
'x, y, z'
'-x, y, -z+1/2'
'x+1/2, y+1/2, z'
'-x+1/2, y+1/2, -z+1/2'
'-x, -y, -z'
'x, -y, z-1/2'
'-x+1/2, -y+1/2, -z'
'x+1/2, -y+1/2, z-1/2'

loop_
_atom_site_label
_atom_site_type_symbol
_atom_site_fract_x
_atom_site_fract_y
_atom_site_fract_z
_atom_site_U_iso_or_equiv
_atom_site_adp_type
_atom_site_occupancy
_atom_site_symmetry_multiplicity
_atom_site_calc_flag
_atom_site_refinement_flags
_atom_site_disorder_assembly
_atom_site_disorder_group
Gd1 Gd 0.121092(8) 0.557904(18) 0.451747(12) 0.01883(8) Uani 1 1 d . . .
Zn1 Zn 0.134436(19) 0.74554(4) 0.35961(3) 0.01987(14) Uani 1 1 d . A .
Zn2 Zn 0.117716(18) 0.29892(4) 0.44163(3) 0.01860(14) Uani 1 1 d . A .
C1 C 0.21959(15) 0.8355(4) 0.5092(2) 0.0191(11) Uani 1 1 d . A .
C2 C 0.19426(16) 0.7553(4) 0.5110(2) 0.0190(11) Uani 1 1 d . . .
C3 C 0.20116(16) 0.7268(4) 0.5733(3) 0.0210(11) Uani 1 1 d . A .
C4 C 0.23150(16) 0.7759(4) 0.6316(2) 0.0222(11) Uani 1 1 d . . .
H1 H 0.2354 0.7558 0.6733 0.027 Uiso 1 1 calc R A .
C5 C 0.25630(16) 0.8553(4) 0.6288(3) 0.0264(12) Uani 1 1 d . A .
H2 H 0.2769 0.8903 0.6687 0.032 Uiso 1 1 calc R . .
C6 C 0.25137(16) 0.8836(4) 0.5691(3) 0.0227(11) Uani 1 1 d . . .
H3 H 0.2695 0.9360 0.5681 0.027 Uiso 1 1 calc R A .
O1 O 0.16525(11) 0.7029(3) 0.45750(16) 0.0238(8) Uani 1 1 d . A .
O2 O 0.17577(11) 0.6437(3) 0.56997(16) 0.0225(8) Uani 1 1 d . A .
C7 C 0.19120(19) 0.5880(5) 0.6306(3) 0.0353(14) Uani 1 1 d . . .
H4 H 0.2229 0.5727 0.6511 0.053 Uiso 1 1 calc R A .
H5 H 0.1744 0.5246 0.6206 0.053 Uiso 1 1 calc R . .
H6 H 0.1869 0.6286 0.6617 0.053 Uiso 1 1 calc R . .
C8 C 0.21796(16) 0.8684(4) 0.4490(3) 0.0206(11) Uani 1 1 d . . .
H7 H 0.2419 0.9086 0.4541 0.025 Uiso 1 1 calc R A .
N1 N 0.18595(13) 0.8465(3) 0.3885(2) 0.0216(9) Uani 1 1 d . A .
O3 O 0.19660(11) 0.8808(3) 0.34066(17) 0.0244(8) Uani 1 1 d . . .
C9 C 0.16404(17) 0.9495(4) 0.2930(3) 0.0242(12) Uani 1 1 d . A .
H8 H 0.1736 0.9714 0.2620 0.029 Uiso 1 1 calc R . .
H9 H 0.1635 1.0104 0.3172 0.029 Uiso 1 1 calc R . .
C10 C 0.11722(18) 0.9080(4) 0.2518(3) 0.0270(12) Uani 1 1 d . . .
H10 H 0.1055 0.8962 0.2814 0.032 Uiso 1 1 calc R A .
H11 H 0.0979 0.9590 0.2178 0.032 Uiso 1 1 calc R . .
O4 O 0.11535(12) 0.8155(3) 0.21875(18) 0.0286(9) Uani 1 1 d . A .
N2 N 0.12241(13) 0.7319(3) 0.2611(2) 0.0221(9) Uani 1 1 d . . .
C11 C 0.12439(15) 0.6489(4) 0.2336(2) 0.0201(11) Uani 1 1 d . A .
H12 H 0.1227 0.6539 0.1919 0.024 Uiso 1 1 calc R . .
C12 C 0.12901(16) 0.5482(4) 0.2619(2) 0.0206(11) Uani 1 1 d . . .
C13 C 0.12417(15) 0.5284(4) 0.3166(2) 0.0179(10) Uani 1 1 d . A .
C14 C 0.12567(15) 0.4270(4) 0.3386(2) 0.0162(10) Uani 1 1 d . . .
C15 C 0.13207(16) 0.3475(4) 0.3056(2) 0.0214(11) Uani 1 1 d . A .
C16 C 0.13736(17) 0.3688(4) 0.2509(2) 0.0247(12) Uani 1 1 d . . .
H13 H 0.1421 0.3146 0.2286 0.030 Uiso 1 1 calc R A .
C17 C 0.13577(16) 0.4661(4) 0.2301(2) 0.0227(12) Uani 1 1 d . A .
H14 H 0.1393 0.4786 0.1932 0.027 Uiso 1 1 calc R . .
O5 O 0.11760(11) 0.5993(3) 0.35033(16) 0.0205(8) Uani 1 1 d . A .
O6 O 0.11984(11) 0.4180(2) 0.38903(17) 0.0208(8) Uani 1 1 d . A .
C18 C 0.13101(16) 0.2429(4) 0.3218(3) 0.0243(12) Uani 1 1 d . . .
H15 H 0.1358 0.1943 0.2963 0.029 Uiso 1 1 calc R A .
N3 N 0.12421(14) 0.2074(3) 0.3671(2) 0.0229(10) Uani 1 1 d . A .
O7 O 0.12469(13) 0.1000(3) 0.36455(19) 0.0303(9) Uani 1 1 d . . .
C19 C 0.11021(19) 0.0578(4) 0.4063(3) 0.0291(13) Uani 1 1 d . A .
H16 H 0.1027 -0.0147 0.3949 0.035 Uiso 1 1 calc R . .
H17 H 0.0829 0.0934 0.3975 0.035 Uiso 1 1 calc R . .
C20 C 0.14626(18) 0.0674(4) 0.4808(3) 0.0289(13) Uani 1 1 d . . .
H18 H 0.1627 0.0025 0.4969 0.035 Uiso 1 1 calc R A .
H19 H 0.1678 0.1208 0.4867 0.035 Uiso 1 1 calc R . .
O8 O 0.12700(12) 0.0923(3) 0.51979(19) 0.0305(9) Uani 1 1 d . A .
N4 N 0.11289(13) 0.1951(3) 0.5084(2) 0.0219(9) Uani 1 1 d . . .
C21 C 0.09191(15) 0.2140(4) 0.5382(2) 0.0219(11) Uani 1 1 d . A .
H20 H 0.0867 0.1582 0.5589 0.026 Uiso 1 1 calc R . .
C22 C 0.07533(16) 0.3114(4) 0.5436(2) 0.0206(11) Uani 1 1 d . . .
C23 C 0.08833(16) 0.4036(4) 0.5282(2) 0.0208(11) Uani 1 1 d . A .
C24 C 0.07271(16) 0.4941(4) 0.5420(2) 0.0199(11) Uani 1 1 d . . .
C25 C 0.04526(17) 0.4939(4) 0.5675(2) 0.0246(12) Uani 1 1 d . A .
H21 H 0.0352 0.5560 0.5756 0.029 Uiso 1 1 calc R . .
C26 C 0.03236(17) 0.4016(4) 0.5812(3) 0.0258(12) Uani 1 1 d . . .
H22 H 0.0133 0.4003 0.5985 0.031 Uiso 1 1 calc R A .
C27 C 0.04739(16) 0.3130(4) 0.5696(3) 0.0246(12) Uani 1 1 d . A .
H23 H 0.0387 0.2505 0.5795 0.029 Uiso 1 1 calc R . .
O9 O 0.11476(12) 0.4109(3) 0.50447(18) 0.0245(8) Uani 1 1 d . A .
O10 O 0.08750(12) 0.5805(2) 0.52597(18) 0.0249(8) Uani 1 1 d . A .
C28 C 0.08014(18) 0.6765(4) 0.5484(3) 0.0305(13) Uani 1 1 d . . .
H24 H 0.0482 0.6923 0.5230 0.046 Uiso 1 1 calc R A .
H25 H 0.0965 0.7300 0.5412 0.046 Uiso 1 1 calc R . .
H26 H 0.0907 0.6722 0.5963 0.046 Uiso 1 1 calc R . .
O11 O 0.08170(13) 0.8156(3) 0.3490(2) 0.0342(10) Uani 1 1 d . . .
O12 O 0.07276(12) 0.7035(3) 0.4127(2) 0.0334(9) Uani 1 1 d . A .
C29 C 0.0620(2) 0.7805(5) 0.3769(4) 0.0443(17) Uani 1 1 d . A .
C30 C 0.0207(3) 0.8382(7) 0.3630(6) 0.115(4) Uani 1 1 d . . .
H27 H -0.0056 0.7953 0.3370 0.173 Uiso 1 1 calc R A .
H28 H 0.0176 0.8997 0.3375 0.173 Uiso 1 1 calc R . .
H29 H 0.0235 0.8568 0.4055 0.173 Uiso 1 1 calc R . .
O13 O 0.19427(11) 0.4786(3) 0.50684(17) 0.0228(8) Uani 1 1 d . A .
O14 O 0.18624(10) 0.3090(2) 0.50269(17) 0.0213(8) Uani 1 1 d . . .
C31 C 0.20888(16) 0.3891(4) 0.5153(2) 0.0212(11) Uani 1 1 d . A .
C32 C 0.25803(17) 0.3741(4) 0.5423(3) 0.0335(14) Uani 1 1 d . . .
H30 H 0.2664 0.3040 0.5578 0.050 Uiso 1 1 calc R A .
H31 H 0.2754 0.4207 0.5797 0.050 Uiso 1 1 calc R . .
H32 H 0.2640 0.3879 0.5067 0.050 Uiso 1 1 calc R . .
O15 O 0.04856(11) 0.3109(3) 0.38043(18) 0.0273(9) Uani 1 1 d . . .
O16 O 0.0453(4) 0.4838(8) 0.3852(5) 0.018(2) Uani 0.60 1 d PU A 1
C33 C 0.0297(3) 0.3983(7) 0.3646(4) 0.025(2) Uani 0.60 1 d P A 1
C34 C -0.0192(3) 0.3930(8) 0.3109(5) 0.042(3) Uani 0.60 1 d P A 1
H33 H -0.0341 0.3448 0.3245 0.063 Uiso 0.60 1 calc PR A 1
H34 H -0.0225 0.3705 0.2687 0.063 Uiso 0.60 1 calc PR A 1
H35 H -0.0326 0.4603 0.3047 0.063 Uiso 0.60 1 calc PR A 1
O17 O 0.0189(4) 0.1629(10) 0.3862(7) 0.055(4) Uani 0.40 1 d P A 2
C35 C 0.0150(5) 0.2527(10) 0.3633(7) 0.031(3) Uani 0.40 1 d P A 2
C36 C -0.0313(4) 0.2940(12) 0.3179(9) 0.048(5) Uani 0.40 1 d P A 2
H36 H -0.0402 0.2840 0.2711 0.071 Uiso 0.40 1 calc PR A 2
H37 H -0.0316 0.3666 0.3267 0.071 Uiso 0.40 1 calc PR A 2
H38 H -0.0521 0.2582 0.3266 0.071 Uiso 0.40 1 calc PR A 2
O18 O 0.0429(7) 0.5169(12) 0.3749(9) 0.029(4) Uani 0.40 1 d PDU A -2
H39 H 0.0437 0.4533 0.3738 0.043 Uiso 0.20 1 calc PR A -2
C37 C 0.0124(8) 0.5553(19) 0.3078(10) 0.030(6) Uani 0.20 1 d PDU A -2
H40 H 0.0293 0.5777 0.2878 0.045 Uiso 0.20 1 calc PR A -2
H41 H -0.0044 0.6126 0.3102 0.045 Uiso 0.20 1 calc PR A -2
H42 H -0.0083 0.5014 0.2802 0.045 Uiso 0.20 1 calc PR A -2
O19 O 0.0031(4) 0.1399(8) 0.3354(7) 0.098(4) Uani 0.60 1 d P B -1
H43 H 0.0171 0.1950 0.3466 0.147 Uiso 0.60 1 calc PR B -1
C38 C -0.0070(11) 0.1117(14) 0.2694(7) 0.18(2) Uani 0.60 1 d P B -1
H44 H -0.0312 0.1545 0.2358 0.269 Uiso 0.60 1 calc PR B -1
H45 H -0.0163 0.0404 0.2609 0.269 Uiso 0.60 1 calc PR B -1
H46 H 0.0195 0.1209 0.2665 0.269 Uiso 0.60 1 calc PR B -1
O20 O -0.0519(4) 0.0928(10) 0.3714(6) 0.202(6) Uani 1 1 d D . .
H47 H -0.0333 0.1063 0.3604 0.303 Uiso 1 1 calc R . .
C39 C -0.0305(5) 0.0715(14) 0.4364(8) 0.225(11) Uani 1 1 d D . .
H48 H -0.0104 0.1277 0.4618 0.337 Uiso 1 1 calc R . .
H49 H -0.0131 0.0093 0.4451 0.337 Uiso 1 1 calc R . .
H50 H -0.0521 0.0619 0.4501 0.337 Uiso 1 1 calc R . .
O21 O -0.1352(2) 0.1352(4) 0.3213(3) 0.093(2) Uani 1 1 d . . .
H51 H -0.1082 0.1253 0.3349 0.140 Uiso 1 1 calc R . .
C40 C -0.1472(3) 0.0768(6) 0.3602(4) 0.073(2) Uani 1 1 d . . .
H52 H -0.1337 0.0093 0.3680 0.109 Uiso 1 1 calc R . .
H53 H -0.1797 0.0700 0.3361 0.109 Uiso 1 1 calc R . .
H54 H -0.1366 0.1105 0.4032 0.109 Uiso 1 1 calc R . .
Cl1 Cl 0.26291(6) 0.68304(15) 0.19629(9) 0.0632(5) Uani 1 1 d . . .
Cl2 Cl 0.24259(6) 0.88646(15) 0.14382(10) 0.0596(5) Uani 1 1 d . . .
Cl3 Cl 0.18864(5) 0.79012(12) 0.18693(7) 0.0396(4) Uani 1 1 d . . .
C41 C 0.21994(19) 0.7705(4) 0.1496(3) 0.0336(14) Uani 1 1 d . . .
H55 H 0.1999 0.7429 0.1035 0.040 Uiso 1 1 calc R . .
O22 O 0.0123(5) 0.6218(16) 0.2398(9) 0.081(6) Uani 0.30 1 d P . 1

loop_
_atom_site_aniso_label
_atom_site_aniso_U_11
_atom_site_aniso_U_22
_atom_site_aniso_U_33
_atom_site_aniso_U_23
_atom_site_aniso_U_13
_atom_site_aniso_U_12
Gd1 0.02010(15) 0.02140(14) 0.02121(14) -0.00363(11) 0.01515(11) -0.00195(11)
Zn1 0.0232(3) 0.0197(3) 0.0210(3) -0.0015(2) 0.0146(3) -0.0007(2)
Zn2 0.0183(3) 0.0184(3) 0.0232(3) -0.0009(2) 0.0137(3) -0.0006(2)
C1 0.017(3) 0.017(2) 0.024(3) 0.000(2) 0.011(2) 0.001(2)
C2 0.016(3) 0.022(3) 0.020(3) -0.005(2) 0.010(2) -0.002(2)
C3 0.018(3) 0.023(3) 0.027(3) -0.001(2) 0.016(2) 0.000(2)
C4 0.020(3) 0.031(3) 0.015(3) 0.001(2) 0.009(2) 0.005(2)
C5 0.018(3) 0.030(3) 0.028(3) -0.006(2) 0.009(2) 0.000(2)
C6 0.019(3) 0.022(3) 0.028(3) -0.003(2) 0.013(2) -0.002(2)
O1 0.028(2) 0.028(2) 0.0188(19) -0.0049(15) 0.0142(16) -0.0085(16)
O2 0.0258(19) 0.027(2) 0.0206(19) -0.0017(15) 0.0164(16) -0.0052(16)
C7 0.038(3) 0.048(4) 0.024(3) 0.008(3) 0.019(3) -0.005(3)
C8 0.022(3) 0.016(2) 0.031(3) -0.002(2) 0.019(2) 0.001(2)
N1 0.024(2) 0.022(2) 0.028(2) 0.0036(19) 0.020(2) 0.0011(19)
O3 0.029(2) 0.0260(19) 0.028(2) 0.0026(16) 0.0218(18) 0.0008(16)
C9 0.037(3) 0.019(3) 0.026(3) 0.002(2) 0.023(3) 0.002(2)
C10 0.034(3) 0.022(3) 0.027(3) 0.001(2) 0.018(3) 0.003(2)
O4 0.039(2) 0.0219(19) 0.024(2) 0.0035(16) 0.0166(18) -0.0025(17)
N2 0.019(2) 0.025(2) 0.019(2) 0.0011(18) 0.0079(19) 0.0020(18)
C11 0.019(3) 0.027(3) 0.018(3) -0.002(2) 0.011(2) -0.004(2)
C12 0.017(3) 0.026(3) 0.015(2) -0.003(2) 0.006(2) -0.004(2)
C13 0.014(3) 0.023(3) 0.012(2) -0.004(2) 0.004(2) -0.003(2)
C14 0.008(2) 0.025(3) 0.016(2) -0.008(2) 0.006(2) -0.007(2)
C15 0.017(3) 0.023(3) 0.020(3) -0.001(2) 0.006(2) 0.002(2)
C16 0.031(3) 0.028(3) 0.022(3) -0.004(2) 0.018(2) 0.004(2)
C17 0.017(3) 0.040(3) 0.014(3) -0.002(2) 0.010(2) 0.000(2)
O5 0.027(2) 0.0226(18) 0.0173(18) -0.0031(15) 0.0155(16) -0.0005(15)
O6 0.027(2) 0.0201(18) 0.0223(19) -0.0028(14) 0.0178(16) -0.0026(15)
C18 0.024(3) 0.028(3) 0.023(3) -0.003(2) 0.014(2) 0.001(2)
N3 0.027(2) 0.017(2) 0.027(2) -0.0040(18) 0.016(2) -0.0016(19)
O7 0.045(2) 0.0176(19) 0.037(2) -0.0052(17) 0.028(2) 0.0044(17)
C19 0.042(4) 0.017(3) 0.039(3) -0.003(2) 0.028(3) -0.003(2)
C20 0.033(3) 0.025(3) 0.044(3) 0.003(3) 0.031(3) 0.012(2)
O8 0.038(2) 0.024(2) 0.041(2) 0.0087(17) 0.029(2) 0.0096(17)
N4 0.020(2) 0.021(2) 0.026(2) 0.0024(19) 0.014(2) 0.0027(18)
C21 0.015(3) 0.026(3) 0.026(3) 0.001(2) 0.012(2) -0.004(2)
C22 0.017(3) 0.026(3) 0.020(3) 0.001(2) 0.011(2) 0.000(2)
C23 0.019(3) 0.027(3) 0.020(3) -0.003(2) 0.012(2) -0.006(2)
C24 0.017(3) 0.025(3) 0.017(3) -0.003(2) 0.009(2) -0.005(2)
C25 0.024(3) 0.031(3) 0.021(3) -0.005(2) 0.013(2) 0.003(2)
C26 0.022(3) 0.037(3) 0.024(3) -0.001(2) 0.016(2) -0.003(2)
C27 0.020(3) 0.033(3) 0.027(3) 0.005(2) 0.017(2) -0.002(2)
O9 0.030(2) 0.0245(19) 0.033(2) -0.0054(16) 0.0263(18) -0.0065(16)
O10 0.028(2) 0.0223(19) 0.034(2) -0.0059(16) 0.0225(18) -0.0039(16)
C28 0.031(3) 0.026(3) 0.041(3) -0.009(3) 0.023(3) -0.002(2)
O11 0.039(2) 0.024(2) 0.056(3) 0.0077(19) 0.037(2) 0.0066(18)
O12 0.040(2) 0.027(2) 0.053(3) 0.0085(19) 0.037(2) 0.0097(18)
C29 0.047(4) 0.030(3) 0.077(5) 0.012(3) 0.048(4) 0.011(3)
C30 0.120(8) 0.079(6) 0.240(13) 0.084(7) 0.159(9) 0.062(6)
O13 0.0165(19) 0.0244(19) 0.028(2) -0.0032(16) 0.0117(16) -0.0029(15)
O14 0.0156(18) 0.0226(19) 0.029(2) 0.0012(15) 0.0136(16) -0.0024(15)
C31 0.018(3) 0.023(3) 0.025(3) -0.003(2) 0.013(2) -0.004(2)
C32 0.022(3) 0.030(3) 0.047(4) -0.003(3) 0.017(3) -0.003(2)
O15 0.020(2) 0.025(2) 0.037(2) 0.0013(17) 0.0149(18) 0.0017(16)
O16 0.011(3) 0.021(5) 0.019(4) -0.001(3) 0.007(3) -0.005(4)
C33 0.021(5) 0.038(6) 0.018(4) -0.006(4) 0.010(4) 0.002(4)
C34 0.030(6) 0.035(6) 0.046(7) -0.008(5) 0.010(5) 0.010(5)
O17 0.038(7) 0.047(8) 0.053(8) -0.010(7) 0.005(6) -0.009(6)
C35 0.027(8) 0.021(7) 0.044(9) -0.009(7) 0.018(7) 0.003(6)
C36 0.011(7) 0.036(9) 0.065(12) -0.014(8) -0.002(7) -0.002(6)
O18 0.038(8) 0.021(9) 0.043(8) -0.002(6) 0.031(7) -0.003(7)
C37 0.028(13) 0.029(12) 0.036(10) -0.017(9) 0.018(9) -0.007(10)
O19 0.082(8) 0.052(7) 0.127(11) 0.006(7) 0.033(8) 0.002(6)
C38 0.21(3) 0.123(15) 0.037(13) -0.006(9) -0.05(2) 0.014(19)
O20 0.191(11) 0.269(14) 0.157(10) -0.120(10) 0.099(9) -0.124(10)
C39 0.144(16) 0.33(3) 0.23(2) -0.14(2) 0.118(17) -0.054(15)
O21 0.140(6) 0.062(4) 0.075(4) 0.011(3) 0.055(4) -0.011(4)
C40 0.115(7) 0.057(5) 0.069(6) 0.001(4) 0.064(6) -0.005(5)
Cl1 0.0682(12) 0.0768(13) 0.0505(11) 0.0204(10) 0.0352(10) 0.0361(10)
Cl2 0.0516(11) 0.0674(12) 0.0587(12) 0.0049(10) 0.0283(9) -0.0188(9)
Cl3 0.0400(9) 0.0538(10) 0.0316(8) -0.0002(7) 0.0234(7) 0.0019(7)
C41 0.036(3) 0.042(4) 0.027(3) 0.001(3) 0.019(3) 0.000(3)
O22 0.035(11) 0.139(18) 0.058(12) -0.031(13) 0.017(9) -0.037(10)

loop_
_atom_type_symbol
_atom_type_description
_atom_type_scat_dispersion_real
_atom_type_scat_dispersion_imag
_atom_type_scat_source
C C 0.0033 0.0016 'International Tables Vol C Tables 4.2.6.8 and 6.1.1.4'
H H 0.0000 0.0000 'International Tables Vol C Tables 4.2.6.8 and 6.1.1.4'
Gd Gd -0.1653 3.9035 'International Tables Vol C Tables 4.2.6.8 and 6.1.1.4'
N N 0.0061 0.0033 'International Tables Vol C Tables 4.2.6.8 and 6.1.1.4'
O O 0.0106 0.0060 'International Tables Vol C Tables 4.2.6.8 and 6.1.1.4'
Zn Zn 0.2839 1.4301 'International Tables Vol C Tables 4.2.6.8 and 6.1.1.4'
Cl Cl 0.1484 0.1585 'International Tables Vol C Tables 4.2.6.8 and 6.1.1.4'

loop_
_geom_angle_atom_site_label_1
_geom_angle_atom_site_label_2
_geom_angle_atom_site_label_3
_geom_angle
O6 Gd1 O9 73.03(12)
O6 Gd1 O5 65.14(11)
O9 Gd1 O5 137.63(11)
O6 Gd1 O12 127.78(13)
O9 Gd1 O12 127.49(12)
O5 Gd1 O12 77.41(12)
O6 Gd1 O1 117.06(11)
O9 Gd1 O1 148.10(12)
O5 Gd1 O1 64.48(11)
O12 Gd1 O1 72.43(12)
O6 Gd1 O13 70.14(11)
O9 Gd1 O13 74.69(12)
O5 Gd1 O13 96.48(11)
O12 Gd1 O13 152.47(12)
O1 Gd1 O13 80.67(12)
O6 Gd1 O18 73.7(5)
O9 Gd1 O18 79.9(4)
O5 Gd1 O18 82.4(5)
O12 Gd1 O18 66.1(4)
O1 Gd1 O18 131.4(3)
O13 Gd1 O18 140.4(5)
O6 Gd1 O16 68.7(4)
O9 Gd1 O16 68.9(2)
O5 Gd1 O16 89.4(3)
O12 Gd1 O16 76.1(3)
O1 Gd1 O16 142.6(2)
O13 Gd1 O16 131.1(3)
O18 Gd1 O16 11.2(4)
O6 Gd1 O10 130.42(11)
O9 Gd1 O10 62.72(11)
O5 Gd1 O10 147.64(11)
O12 Gd1 O10 71.39(12)
O1 Gd1 O10 112.32(11)
O13 Gd1 O10 115.17(12)
O18 Gd1 O10 77.4(6)
O16 Gd1 O10 75.2(4)
O6 Gd1 O2 138.85(11)
O9 Gd1 O2 91.12(11)
O5 Gd1 O2 124.95(11)
O12 Gd1 O2 92.20(12)
O1 Gd1 O2 60.89(10)
O13 Gd1 O2 69.08(11)
O18 Gd1 O2 141.8(6)
O16 Gd1 O2 140.8(4)
O10 Gd1 O2 65.62(11)
O6 Gd1 Zn2 35.20(8)
O9 Gd1 Zn2 37.89(8)
O5 Gd1 Zn2 100.26(8)
O12 Gd1 Zn2 141.09(9)
O1 Gd1 Zn2 142.08(8)
O13 Gd1 Zn2 66.20(8)
O18 Gd1 Zn2 75.1(4)
O16 Gd1 Zn2 65.0(3)
O10 Gd1 Zn2 98.63(7)
O2 Gd1 Zn2 118.48(7)
O6 Gd1 Zn1 97.71(8)
O9 Gd1 Zn1 170.52(8)
O5 Gd1 Zn1 33.70(8)
O12 Gd1 Zn1 59.71(9)
O1 Gd1 Zn1 34.97(8)
O13 Gd1 Zn1 100.59(8)
O18 Gd1 Zn1 99.7(4)
O16 Gd1 Zn1 110.0(2)
O10 Gd1 Zn1 126.58(8)
O2 Gd1 Zn1 94.84(7)
Zn2 Gd1 Zn1 132.740(19)
O11 Zn1 O5 103.42(14)
O11 Zn1 O1 100.45(15)
O5 Zn1 O1 78.94(13)
O11 Zn1 N1 110.44(16)
O5 Zn1 N1 145.20(15)
O1 Zn1 N1 87.18(15)
O11 Zn1 N2 105.42(16)
O5 Zn1 N2 85.50(15)
O1 Zn1 N2 152.29(15)
N1 Zn1 N2 92.91(16)
O11 Zn1 Gd1 89.16(11)
O5 Zn1 Gd1 41.44(9)
O1 Zn1 Gd1 43.02(9)
N1 Zn1 Gd1 129.76(12)
N2 Zn1 Gd1 126.90(12)
O6 Zn2 O14 88.18(13)
O6 Zn2 O15 85.77(14)
O14 Zn2 O15 171.98(14)
O6 Zn2 O9 85.11(13)
O14 Zn2 O9 86.59(13)
O15 Zn2 O9 87.65(14)
O6 Zn2 N4 168.45(14)
O14 Zn2 N4 92.71(14)
O15 Zn2 N4 92.17(15)
O9 Zn2 N4 83.46(15)
O6 Zn2 N3 83.71(14)
O14 Zn2 N3 90.78(14)
O15 Zn2 N3 93.79(15)
O9 Zn2 N3 168.59(14)
N4 Zn2 N3 107.77(16)
O6 Zn2 Gd1 41.93(9)
O14 Zn2 Gd1 84.41(9)
O15 Zn2 Gd1 87.58(10)
O9 Zn2 Gd1 43.25(9)
N4 Zn2 Gd1 126.70(11)
N3 Zn2 Gd1 125.44(11)
C2 C1 C6 119.8(5)
C2 C1 C8 123.8(4)
C6 C1 C8 116.2(4)
O1 C2 C1 123.7(4)
O1 C2 C3 118.2(4)
C1 C2 C3 118.1(4)
C4 C3 O2 124.6(5)
C4 C3 C2 121.9(5)
O2 C3 C2 113.5(4)
C3 C4 C5 119.2(5)
C3 C4 H1 120.4
C5 C4 H1 120.4
C6 C5 C4 120.7(5)
C6 C5 H2 119.7
C4 C5 H2 119.7
C5 C6 C1 120.4(5)
C5 C6 H3 119.8
C1 C6 H3 119.8
C2 O1 Zn1 127.8(3)
C2 O1 Gd1 128.3(3)
Zn1 O1 Gd1 102.01(13)
C3 O2 C7 116.8(4)
C3 O2 Gd1 119.2(3)
C7 O2 Gd1 120.5(3)
O2 C7 H4 109.5
O2 C7 H5 109.5
H4 C7 H5 109.5
O2 C7 H6 109.5
H4 C7 H6 109.5
H5 C7 H6 109.5
N1 C8 C1 124.3(5)
N1 C8 H7 117.8
C1 C8 H7 117.8
C8 N1 O3 110.5(4)
C8 N1 Zn1 127.9(3)
O3 N1 Zn1 119.7(3)
C9 O3 N1 112.3(3)
O3 C9 C10 115.5(4)
O3 C9 H8 108.4
C10 C9 H8 108.4
O3 C9 H9 108.4
C10 C9 H9 108.4
H8 C9 H9 107.5
O4 C10 C9 112.3(4)
O4 C10 H10 109.1
C9 C10 H10 109.1
O4 C10 H11 109.1
C9 C10 H11 109.1
H10 C10 H11 107.9
N2 O4 C10 110.1(4)
C11 N2 O4 110.2(4)
C11 N2 Zn1 125.6(3)
O4 N2 Zn1 123.9(3)
N2 C11 C12 124.6(5)
N2 C11 H12 117.7
C12 C11 H12 117.7
C17 C12 C13 118.5(5)
C17 C12 C11 118.1(4)
C13 C12 C11 123.2(5)
O5 C13 C12 124.0(4)
O5 C13 C14 115.6(4)
C12 C13 C14 120.4(4)
O6 C14 C15 125.7(5)
O6 C14 C13 114.8(4)
C15 C14 C13 119.5(4)
C14 C15 C16 119.4(5)
C14 C15 C18 122.9(5)
C16 C15 C18 117.5(5)
C17 C16 C15 120.7(5)
C17 C16 H13 119.7
C15 C16 H13 119.7
C16 C17 C12 121.4(5)
C16 C17 H14 119.3
C12 C17 H14 119.3
C13 O5 Zn1 127.8(3)
C13 O5 Gd1 120.2(3)
Zn1 O5 Gd1 104.86(13)
C14 O6 Zn2 134.1(3)
C14 O6 Gd1 122.4(3)
Zn2 O6 Gd1 102.87(14)
N3 C18 C15 127.3(5)
N3 C18 H15 116.3
C15 C18 H15 116.3
C18 N3 O7 108.4(4)
C18 N3 Zn2 125.9(3)
O7 N3 Zn2 125.6(3)
N3 O7 C19 110.0(4)
O7 C19 C20 111.5(4)
O7 C19 H16 109.3
C20 C19 H16 109.3
O7 C19 H17 109.3
C20 C19 H17 109.3
H16 C19 H17 108.0
O8 C20 C19 111.0(4)
O8 C20 H18 109.4
C19 C20 H18 109.4
O8 C20 H19 109.4
C19 C20 H19 109.4
H18 C20 H19 108.0
N4 O8 C20 109.6(4)
C21 N4 O8 109.2(4)
C21 N4 Zn2 124.2(3)
O8 N4 Zn2 126.2(3)
N4 C21 C22 126.7(5)
N4 C21 H20 116.7
C22 C21 H20 116.7
C27 C22 C23 119.6(5)
C27 C22 C21 117.4(5)
C23 C22 C21 122.9(4)
O9 C23 C22 124.5(5)
O9 C23 C24 118.7(4)
C22 C23 C24 116.7(4)
C25 C24 O10 124.7(5)
C25 C24 C23 122.8(5)
O10 C24 C23 112.5(4)
C24 C25 C26 119.3(5)
C24 C25 H21 120.3
C26 C25 H21 120.3
C27 C26 C25 119.5(5)
C27 C26 H22 120.3
C25 C26 H22 120.3
C26 C27 C22 122.2(5)
C26 C27 H23 118.9
C22 C27 H23 118.9
C23 O9 Zn2 123.1(3)
C23 O9 Gd1 124.1(3)
Zn2 O9 Gd1 98.85(13)
C24 O10 C28 117.1(4)
C24 O10 Gd1 117.3(3)
C28 O10 Gd1 125.4(3)
O10 C28 H24 109.5
O10 C28 H25 109.5
H24 C28 H25 109.5
O10 C28 H26 109.5
H24 C28 H26 109.5
H25 C28 H26 109.5
C29 O11 Zn1 120.1(4)
C29 O12 Gd1 144.5(4)
O12 C29 O11 126.2(5)
O12 C29 C30 118.3(5)
O11 C29 C30 115.5(6)
C29 C30 H27 109.5
C29 C30 H28 109.5
H27 C30 H28 109.5
C29 C30 H29 109.5
H27 C30 H29 109.5
H28 C30 H29 109.5
C31 O13 Gd1 135.8(3)
C31 O14 Zn2 125.6(3)
O13 C31 O14 126.2(4)
O13 C31 C32 118.1(4)
O14 C31 C32 115.7(4)
C31 C32 H30 109.5
C31 C32 H31 109.5
H30 C32 H31 109.5
C31 C32 H32 109.5
H30 C32 H32 109.5
H31 C32 H32 109.5
C33 O15 C35 101.2(8)
C33 O15 Zn2 120.4(5)
C35 O15 Zn2 136.2(7)
C33 O16 Gd1 135.6(9)
O16 C33 O15 130.6(9)
O16 C33 C34 116.5(9)
O15 C33 C34 112.9(8)
O17 C35 O15 123.0(13)
O17 C35 C36 118.0(13)
O15 C35 C36 118.9(12)
C35 C36 H36 109.5
C35 C36 H37 109.5
H36 C36 H37 109.5
C35 C36 H38 109.5
H36 C36 H38 109.5
H37 C36 H38 109.5
C37 O18 Gd1 129.1(15)
C37 O18 H39 109.5
Gd1 O18 H39 101.5
O18 C37 H40 109.5
O18 C37 H41 109.5
H40 C37 H41 109.5
O18 C37 H42 109.5
H40 C37 H42 109.5
H41 C37 H42 109.5
C38 O19 H43 109.5
C39 O20 H47 109.5
O20 C39 H48 109.5
O20 C39 H49 109.5
H48 C39 H49 109.5
O20 C39 H50 109.5
H48 C39 H50 109.5
H49 C39 H50 109.5
C40 O21 H51 109.5
O21 C40 H52 109.5
O21 C40 H53 109.5
H52 C40 H53 109.5
O21 C40 H54 109.5
H52 C40 H54 109.5
H53 C40 H54 109.5
Cl3 C41 Cl1 110.5(3)
Cl3 C41 Cl2 109.9(3)
Cl1 C41 Cl2 109.9(3)
Cl3 C41 H55 108.8
Cl1 C41 H55 108.8
Cl2 C41 H55 108.8

loop_
_geom_bond_atom_site_label_1
_geom_bond_atom_site_label_2
_geom_bond_distance
_geom_bond_site_symmetry_2
Gd1 O6 2.345(3) .
Gd1 O9 2.372(3) .
Gd1 O5 2.379(3) .
Gd1 O12 2.406(4) .
Gd1 O1 2.424(3) .
Gd1 O13 2.434(3) .
Gd1 O18 2.43(2) .
Gd1 O16 2.482(12) .
Gd1 O10 2.586(3) .
Gd1 O2 2.659(3) .
Gd1 Zn2 3.4206(10) .
Gd1 Zn1 3.4752(9) .
Zn1 O11 1.972(4) .
Zn1 O5 1.995(3) .
Zn1 O1 2.036(3) .
Zn1 N1 2.058(4) .
Zn1 N2 2.126(4) .
Zn2 O6 2.022(3) .
Zn2 O14 2.067(3) .
Zn2 O15 2.087(3) .
Zn2 O9 2.126(3) .
Zn2 N4 2.152(4) .
Zn2 N3 2.232(4) .
C1 C2 1.400(7) .
C1 C6 1.407(7) .
C1 C8 1.448(7) .
C2 O1 1.322(6) .
C2 C3 1.402(7) .
C3 C4 1.378(7) .
C3 O2 1.390(6) .
C4 C5 1.387(7) .
C4 H1 0.9500 .
C5 C6 1.369(7) .
C5 H2 0.9500 .
C6 H3 0.9500 .
O2 C7 1.429(6) .
C7 H4 0.9800 .
C7 H5 0.9800 .
C7 H6 0.9800 .
C8 N1 1.298(6) .
C8 H7 0.9500 .
N1 O3 1.432(5) .
O3 C9 1.429(6) .
C9 C10 1.511(7) .
C9 H8 0.9900 .
C9 H9 0.9900 .
C10 O4 1.428(6) .
C10 H10 0.9900 .
C10 H11 0.9900 .
O4 N2 1.415(5) .
N2 C11 1.291(6) .
C11 C12 1.454(7) .
C11 H12 0.9500 .
C12 C17 1.404(7) .
C12 C13 1.404(7) .
C13 O5 1.322(6) .
C13 C14 1.423(7) .
C14 O6 1.308(5) .
C14 C15 1.389(6) .
C15 C16 1.418(7) .
C15 C18 1.436(7) .
C16 C17 1.364(7) .
C16 H13 0.9500 .
C17 H14 0.9500 .
C18 N3 1.294(6) .
C18 H15 0.9500 .
N3 O7 1.418(5) .
O7 C19 1.432(6) .
C19 C20 1.534(8) .
C19 H16 0.9900 .
C19 H17 0.9900 .
C20 O8 1.434(6) .
C20 H18 0.9900 .
C20 H19 0.9900 .
O8 N4 1.419(5) .
N4 C21 1.282(6) .
C21 C22 1.444(7) .
C21 H20 0.9500 .
C22 C27 1.406(7) .
C22 C23 1.411(7) .
C23 O9 1.317(6) .
C23 C24 1.420(7) .
C24 C25 1.379(7) .
C24 O10 1.385(6) .
C25 C26 1.395(7) .
C25 H21 0.9500 .
C26 C27 1.368(7) .
C26 H22 0.9500 .
C27 H23 0.9500 .
O10 C28 1.446(6) .
C28 H24 0.9800 .
C28 H25 0.9800 .
C28 H26 0.9800 .
O11 C29 1.268(7) .
O12 C29 1.242(7) .
C29 C30 1.518(8) .
C30 H27 0.9800 .
C30 H28 0.9800 .
C30 H29 0.9800 .
O13 C31 1.261(6) .
O14 C31 1.262(6) .
C31 C32 1.514(7) .
C32 H30 0.9800 .
C32 H31 0.9800 .
C32 H32 0.9800 .
O15 C33 1.284(10) .
O15 C35 1.285(14) .
O16 C33 1.235(14) .
C33 C34 1.512(12) .
C34 H33 0.9800 .
C34 H34 0.9800 .
C34 H35 0.9800 .
O17 C35 1.278(18) .
C35 C36 1.507(18) .
C36 H36 0.9800 .
C36 H37 0.9800 .
C36 H38 0.9800 .
O18 C37 1.453(18) .
O18 H39 0.8400 .
C37 H40 0.9800 .
C37 H41 0.9800 .
C37 H42 0.9800 .
O19 C38 1.44(2) .
O19 H43 0.8400 .
C38 H44 0.9800 .
C38 H45 0.9800 .
C38 H46 0.9800 .
O20 C39 1.326(14) .
O20 H47 0.8400 .
C39 H48 0.9800 .
C39 H49 0.9800 .
C39 H50 0.9800 .
O21 C40 1.417(8) .
O21 H51 0.8400 .
C40 H52 0.9800 .
C40 H53 0.9800 .
C40 H54 0.9800 .
Cl1 C41 1.755(6) .
Cl2 C41 1.763(6) .
Cl3 C41 1.750(5) .
C41 H55 1.0000 .
O22 O22 1.19(3) 2

loop_
_geom_torsion_atom_site_label_1
_geom_torsion_atom_site_label_2
_geom_torsion_atom_site_label_3
_geom_torsion_atom_site_label_4
_geom_torsion
O6 Gd1 Zn1 O11 126.23(15)
O9 Gd1 Zn1 O11 138.1(5)
O5 Gd1 Zn1 O11 111.56(19)
O12 Gd1 Zn1 O11 -3.33(17)
O1 Gd1 Zn1 O11 -106.35(18)
O13 Gd1 Zn1 O11 -162.64(14)
O18 Gd1 Zn1 O11 51.5(6)
O16 Gd1 Zn1 O11 56.1(4)
O10 Gd1 Zn1 O11 -29.99(16)
O2 Gd1 Zn1 O11 -93.05(14)
Zn2 Gd1 Zn1 O11 130.08(12)
O6 Gd1 Zn1 O5 14.67(16)
O9 Gd1 Zn1 O5 26.6(5)
O12 Gd1 Zn1 O5 -114.89(18)
O1 Gd1 Zn1 O5 142.1(2)
O13 Gd1 Zn1 O5 85.80(17)
O18 Gd1 Zn1 O5 -60.1(6)
O16 Gd1 Zn1 O5 -55.4(4)
O10 Gd1 Zn1 O5 -141.55(18)
O2 Gd1 Zn1 O5 155.39(16)
Zn2 Gd1 Zn1 O5 18.52(15)
O6 Gd1 Zn1 O1 -127.42(16)
O9 Gd1 Zn1 O1 -115.5(5)
O5 Gd1 Zn1 O1 -142.1(2)
O12 Gd1 Zn1 O1 103.02(18)
O13 Gd1 Zn1 O1 -56.29(16)
O18 Gd1 Zn1 O1 157.9(6)
O16 Gd1 Zn1 O1 162.5(4)
O10 Gd1 Zn1 O1 76.36(17)
O2 Gd1 Zn1 O1 13.30(16)
Zn2 Gd1 Zn1 O1 -123.57(14)
O6 Gd1 Zn1 N1 -117.52(17)
O9 Gd1 Zn1 N1 -105.6(5)
O5 Gd1 Zn1 N1 -132.2(2)
O12 Gd1 Zn1 N1 112.91(18)
O1 Gd1 Zn1 N1 9.9(2)
O13 Gd1 Zn1 N1 -46.40(17)
O18 Gd1 Zn1 N1 167.7(6)
O16 Gd1 Zn1 N1 172.4(4)
O10 Gd1 Zn1 N1 86.25(18)
O2 Gd1 Zn1 N1 23.19(16)
Zn2 Gd1 Zn1 N1 -113.67(15)
O6 Gd1 Zn1 N2 17.48(16)
O9 Gd1 Zn1 N2 29.4(6)
O5 Gd1 Zn1 N2 2.81(19)
O12 Gd1 Zn1 N2 -112.08(18)
O1 Gd1 Zn1 N2 144.9(2)
O13 Gd1 Zn1 N2 88.61(16)
O18 Gd1 Zn1 N2 -57.3(6)
O16 Gd1 Zn1 N2 -52.6(4)
O10 Gd1 Zn1 N2 -138.74(17)
O2 Gd1 Zn1 N2 158.20(15)
Zn2 Gd1 Zn1 N2 21.33(14)
O9 Gd1 Zn2 O6 175.5(2)
O5 Gd1 Zn2 O6 3.69(16)
O12 Gd1 Zn2 O6 86.3(2)
O1 Gd1 Zn2 O6 -57.62(19)
O13 Gd1 Zn2 O6 -88.92(17)
O18 Gd1 Zn2 O6 82.9(6)
O16 Gd1 Zn2 O6 88.1(4)
O10 Gd1 Zn2 O6 157.30(16)
O2 Gd1 Zn2 O6 -135.82(16)
Zn1 Gd1 Zn2 O6 -6.63(14)
O6 Gd1 Zn2 O14 93.52(17)
O9 Gd1 Zn2 O14 -90.96(17)
O5 Gd1 Zn2 O14 97.21(12)
O12 Gd1 Zn2 O14 179.84(17)
O1 Gd1 Zn2 O14 35.90(16)
O13 Gd1 Zn2 O14 4.60(13)
O18 Gd1 Zn2 O14 176.4(5)
O16 Gd1 Zn2 O14 -178.3(4)
O10 Gd1 Zn2 O14 -109.18(13)
O2 Gd1 Zn2 O14 -42.30(12)
Zn1 Gd1 Zn2 O14 86.89(10)
O6 Gd1 Zn2 O15 -86.37(18)
O9 Gd1 Zn2 O15 89.15(17)
O5 Gd1 Zn2 O15 -82.68(13)
O12 Gd1 Zn2 O15 -0.05(18)
O1 Gd1 Zn2 O15 -143.99(16)
O13 Gd1 Zn2 O15 -175.29(13)
O18 Gd1 Zn2 O15 -3.5(5)
O16 Gd1 Zn2 O15 1.8(4)
O10 Gd1 Zn2 O15 70.93(13)
O2 Gd1 Zn2 O15 137.81(13)
Zn1 Gd1 Zn2 O15 -93.00(10)
O6 Gd1 Zn2 O9 -175.5(2)
O5 Gd1 Zn2 O9 -171.83(16)
O12 Gd1 Zn2 O9 -89.2(2)
O1 Gd1 Zn2 O9 126.86(19)
O13 Gd1 Zn2 O9 95.56(17)
O18 Gd1 Zn2 O9 -92.7(6)
O16 Gd1 Zn2 O9 -87.4(4)
O10 Gd1 Zn2 O9 -18.22(16)
O2 Gd1 Zn2 O9 48.66(16)
Zn1 Gd1 Zn2 O9 177.85(14)
O6 Gd1 Zn2 N4 -177.3(2)
O9 Gd1 Zn2 N4 -1.75(19)
O5 Gd1 Zn2 N4 -173.58(16)
O12 Gd1 Zn2 N4 -91.0(2)
O1 Gd1 Zn2 N4 125.11(19)
O13 Gd1 Zn2 N4 93.81(16)
O18 Gd1 Zn2 N4 -94.4(6)
O16 Gd1 Zn2 N4 -89.1(4)
O10 Gd1 Zn2 N4 -19.97(16)
O2 Gd1 Zn2 N4 46.90(16)
Zn1 Gd1 Zn2 N4 176.10(14)
O6 Gd1 Zn2 N3 6.55(19)
O9 Gd1 Zn2 N3 -177.9(2)
O5 Gd1 Zn2 N3 10.25(16)
O12 Gd1 Zn2 N3 92.9(2)
O1 Gd1 Zn2 N3 -51.06(19)
O13 Gd1 Zn2 N3 -82.37(16)
O18 Gd1 Zn2 N3 89.4(6)
O16 Gd1 Zn2 N3 94.7(4)
O10 Gd1 Zn2 N3 163.85(16)
O2 Gd1 Zn2 N3 -129.27(16)
Zn1 Gd1 Zn2 N3 -0.07(14)
C6 C1 C2 O1 -176.7(4)
C8 C1 C2 O1 -2.0(8)
C6 C1 C2 C3 1.1(7)
C8 C1 C2 C3 175.8(5)
O1 C2 C3 C4 178.5(4)
C1 C2 C3 C4 0.6(7)
O1 C2 C3 O2 0.5(6)
C1 C2 C3 O2 -177.4(4)
O2 C3 C4 C5 177.1(4)
C2 C3 C4 C5 -0.7(8)
C3 C4 C5 C6 -1.1(8)
C4 C5 C6 C1 2.9(8)
C2 C1 C6 C5 -2.8(7)
C8 C1 C6 C5 -178.0(5)
C1 C2 O1 Zn1 -21.4(7)
C3 C2 O1 Zn1 160.9(3)
C1 C2 O1 Gd1 177.1(3)
C3 C2 O1 Gd1 -0.7(6)
O11 Zn1 O1 C2 -88.0(4)
O5 Zn1 O1 C2 170.2(4)
N1 Zn1 O1 C2 22.3(4)
N2 Zn1 O1 C2 113.2(4)
Gd1 Zn1 O1 C2 -165.3(4)
O11 Zn1 O1 Gd1 77.32(15)
O5 Zn1 O1 Gd1 -24.48(13)
N1 Zn1 O1 Gd1 -172.40(15)
N2 Zn1 O1 Gd1 -81.5(3)
O6 Gd1 O1 C2 -132.7(4)
O9 Gd1 O1 C2 -31.1(5)
O5 Gd1 O1 C2 -172.6(4)
O12 Gd1 O1 C2 103.3(4)
O13 Gd1 O1 C2 -70.8(4)
O18 Gd1 O1 C2 135.5(8)
O16 Gd1 O1 C2 137.5(7)
O10 Gd1 O1 C2 42.7(4)
O2 Gd1 O1 C2 0.4(3)
Zn2 Gd1 O1 C2 -99.6(4)
Zn1 Gd1 O1 C2 165.2(5)
O6 Gd1 O1 Zn1 62.11(17)
O9 Gd1 O1 Zn1 163.67(15)
O5 Gd1 O1 Zn1 22.20(12)
O12 Gd1 O1 Zn1 -61.94(15)
O13 Gd1 O1 Zn1 124.04(15)
O18 Gd1 O1 Zn1 -29.7(8)
O16 Gd1 O1 Zn1 -27.7(6)
O10 Gd1 O1 Zn1 -122.47(13)
O2 Gd1 O1 Zn1 -164.79(18)
Zn2 Gd1 O1 Zn1 95.24(15)
C4 C3 O2 C7 -19.4(7)
C2 C3 O2 C7 158.6(4)
C4 C3 O2 Gd1 -178.1(4)
C2 C3 O2 Gd1 -0.2(5)
O6 Gd1 O2 C3 98.8(3)
O9 Gd1 O2 C3 163.9(3)
O5 Gd1 O2 C3 7.6(4)
O12 Gd1 O2 C3 -68.6(3)
O1 Gd1 O2 C3 -0.1(3)
O13 Gd1 O2 C3 90.7(3)
O18 Gd1 O2 C3 -121.2(6)
O16 Gd1 O2 C3 -139.2(4)
O10 Gd1 O2 C3 -137.0(3)
Zn2 Gd1 O2 C3 136.4(3)
Zn1 Gd1 O2 C3 -8.8(3)
O6 Gd1 O2 C7 -59.2(4)
O9 Gd1 O2 C7 5.9(4)
O5 Gd1 O2 C7 -150.4(3)
O12 Gd1 O2 C7 133.5(4)
O1 Gd1 O2 C7 -158.1(4)
O13 Gd1 O2 C7 -67.3(3)
O18 Gd1 O2 C7 80.8(7)
O16 Gd1 O2 C7 62.8(5)
O10 Gd1 O2 C7 65.0(3)
Zn2 Gd1 O2 C7 -21.6(4)
Zn1 Gd1 O2 C7 -166.8(3)
C2 C1 C8 N1 18.3(8)
C6 C1 C8 N1 -166.8(5)
C1 C8 N1 O3 -173.7(4)
C1 C8 N1 Zn1 -9.7(7)
O11 Zn1 N1 C8 93.2(4)
O5 Zn1 N1 C8 -72.9(5)
O1 Zn1 N1 C8 -6.9(4)
N2 Zn1 N1 C8 -159.2(4)
Gd1 Zn1 N1 C8 -13.7(5)
O11 Zn1 N1 O3 -104.1(3)
O5 Zn1 N1 O3 89.8(4)
O1 Zn1 N1 O3 155.8(3)
N2 Zn1 N1 O3 3.5(3)
Gd1 Zn1 N1 O3 149.0(2)
C8 N1 O3 C9 -122.2(4)
Zn1 N1 O3 C9 72.3(4)
N1 O3 C9 C10 -59.4(5)
O3 C9 C10 O4 -53.9(6)
C9 C10 O4 N2 88.1(5)
C10 O4 N2 C11 -174.7(4)
C10 O4 N2 Zn1 -0.4(5)
O11 Zn1 N2 C11 -127.3(4)
O5 Zn1 N2 C11 -24.6(4)
O1 Zn1 N2 C11 31.1(6)
N1 Zn1 N2 C11 120.6(4)
Gd1 Zn1 N2 C11 -26.4(5)
O11 Zn1 N2 O4 59.3(4)
O5 Zn1 N2 O4 162.0(3)
O1 Zn1 N2 O4 -142.3(3)
N1 Zn1 N2 O4 -52.8(3)
Gd1 Zn1 N2 O4 160.1(3)
O4 N2 C11 C12 -176.6(4)
Zn1 N2 C11 C12 9.2(7)
N2 C11 C12 C17 -172.9(5)
N2 C11 C12 C13 11.4(8)
C17 C12 C13 O5 -179.9(4)
C11 C12 C13 O5 -4.2(8)
C17 C12 C13 C14 -0.6(7)
C11 C12 C13 C14 175.1(4)
O5 C13 C14 O6 0.7(6)
C12 C13 C14 O6 -178.7(4)
O5 C13 C14 C15 179.5(4)
C12 C13 C14 C15 0.2(7)
O6 C14 C15 C16 179.2(4)
C13 C14 C15 C16 0.5(7)
O6 C14 C15 C18 3.0(8)
C13 C14 C15 C18 -175.7(4)
C14 C15 C16 C17 -0.7(8)
C18 C15 C16 C17 175.7(5)
C15 C16 C17 C12 0.2(8)
C13 C12 C17 C16 0.5(7)
C11 C12 C17 C16 -175.5(5)
C12 C13 O5 Zn1 -24.8(7)
C14 C13 O5 Zn1 155.9(3)
C12 C13 O5 Gd1 -170.6(4)
C14 C13 O5 Gd1 10.1(5)
O11 Zn1 O5 C13 137.2(4)
O1 Zn1 O5 C13 -124.5(4)
N1 Zn1 O5 C13 -56.2(5)
N2 Zn1 O5 C13 32.4(4)
Gd1 Zn1 O5 C13 -149.8(4)
O11 Zn1 O5 Gd1 -72.95(17)
O1 Zn1 O5 Gd1 25.29(13)
N1 Zn1 O5 Gd1 93.6(3)
N2 Zn1 O5 Gd1 -177.75(15)
O6 Gd1 O5 C13 -11.3(3)
O9 Gd1 O5 C13 -21.1(4)
O12 Gd1 O5 C13 -154.0(3)
O1 Gd1 O5 C13 129.7(4)
O13 Gd1 O5 C13 53.3(3)
O18 Gd1 O5 C13 -86.9(6)
O16 Gd1 O5 C13 -78.0(4)
O10 Gd1 O5 C13 -138.4(3)
O2 Gd1 O5 C13 122.2(3)
Zn2 Gd1 O5 C13 -13.6(3)
Zn1 Gd1 O5 C13 152.7(4)
O6 Gd1 O5 Zn1 -163.94(18)
O9 Gd1 O5 Zn1 -173.73(13)
O12 Gd1 O5 Zn1 53.38(15)
O1 Gd1 O5 Zn1 -22.97(13)
O13 Gd1 O5 Zn1 -99.38(14)
O18 Gd1 O5 Zn1 120.5(5)
O16 Gd1 O5 Zn1 129.3(3)
O10 Gd1 O5 Zn1 68.9(3)
O2 Gd1 O5 Zn1 -30.42(19)
Zn2 Gd1 O5 Zn1 -166.28(11)
C15 C14 O6 Zn2 0.6(7)
C13 C14 O6 Zn2 179.4(3)
C15 C14 O6 Gd1 169.7(4)
C13 C14 O6 Gd1 -11.6(5)
O14 Zn2 O6 C14 86.9(4)
O15 Zn2 O6 C14 -98.4(4)
O9 Zn2 O6 C14 173.6(4)
N4 Zn2 O6 C14 -178(27)
N3 Zn2 O6 C14 -4.1(4)
Gd1 Zn2 O6 C14 170.5(5)
O14 Zn2 O6 Gd1 -83.65(14)
O15 Zn2 O6 Gd1 91.08(15)
O9 Zn2 O6 Gd1 3.08(13)
N4 Zn2 O6 Gd1 11.0(8)
N3 Zn2 O6 Gd1 -174.63(16)
O9 Gd1 O6 C14 -174.8(4)
O5 Gd1 O6 C14 12.1(3)
O12 Gd1 O6 C14 60.5(4)
O1 Gd1 O6 C14 -27.6(4)
O13 Gd1 O6 C14 -95.4(3)
O18 Gd1 O6 C14 101.1(5)
O16 Gd1 O6 C14 111.7(4)
O10 Gd1 O6 C14 158.0(3)
O2 Gd1 O6 C14 -103.4(3)
Zn2 Gd1 O6 C14 -172.0(4)
Zn1 Gd1 O6 C14 3.1(3)
O9 Gd1 O6 Zn2 -2.88(12)
O5 Gd1 O6 Zn2 -176.00(17)
O12 Gd1 O6 Zn2 -127.53(14)
O1 Gd1 O6 Zn2 144.35(13)
O13 Gd1 O6 Zn2 76.56(14)
O18 Gd1 O6 Zn2 -87.0(4)
O16 Gd1 O6 Zn2 -76.3(3)
O10 Gd1 O6 Zn2 -30.1(2)
O2 Gd1 O6 Zn2 68.6(2)
Zn1 Gd1 O6 Zn2 175.09(11)
C14 C15 C18 N3 0.1(8)
C16 C15 C18 N3 -176.1(5)
C15 C18 N3 O7 178.3(5)
C15 C18 N3 Zn2 -5.7(8)
O6 Zn2 N3 C18 6.3(4)
O14 Zn2 N3 C18 -81.8(4)
O15 Zn2 N3 C18 91.6(4)
O9 Zn2 N3 C18 -5.3(10)
N4 Zn2 N3 C18 -174.9(4)
Gd1 Zn2 N3 C18 1.9(5)
O6 Zn2 N3 O7 -178.4(4)
O14 Zn2 N3 O7 93.5(4)
O15 Zn2 N3 O7 -93.1(4)
O9 Zn2 N3 O7 170.0(6)
N4 Zn2 N3 O7 0.4(4)
Gd1 Zn2 N3 O7 177.2(3)
C18 N3 O7 C19 -170.7(4)
Zn2 N3 O7 C19 13.3(5)
N3 O7 C19 C20 -74.4(5)
O7 C19 C20 O8 140.8(4)
C19 C20 O8 N4 -73.1(5)
C20 O8 N4 C21 173.8(4)
C20 O8 N4 Zn2 1.3(5)
O6 Zn2 N4 C21 23.4(10)
O14 Zn2 N4 C21 117.6(4)
O15 Zn2 N4 C21 -56.0(4)
O9 Zn2 N4 C21 31.4(4)
N3 Zn2 N4 C21 -150.7(4)
Gd1 Zn2 N4 C21 32.6(5)
O6 Zn2 N4 O8 -165.1(6)
O14 Zn2 N4 O8 -70.9(4)
O15 Zn2 N4 O8 115.5(4)
O9 Zn2 N4 O8 -157.2(4)
N3 Zn2 N4 O8 20.8(4)
Gd1 Zn2 N4 O8 -155.9(3)
O8 N4 C21 C22 174.6(4)
Zn2 N4 C21 C22 -12.7(7)
N4 C21 C22 C27 170.6(5)
N4 C21 C22 C23 -13.7(8)
C27 C22 C23 O9 179.1(5)
C21 C22 C23 O9 3.6(8)
C27 C22 C23 C24 1.5(7)
C21 C22 C23 C24 -174.1(5)
O9 C23 C24 C25 -179.4(5)
C22 C23 C24 C25 -1.6(7)
O9 C23 C24 O10 1.6(7)
C22 C23 C24 O10 179.4(4)
O10 C24 C25 C26 179.5(5)
C23 C24 C25 C26 0.6(8)
C24 C25 C26 C27 0.5(8)
C25 C26 C27 C22 -0.6(8)
C23 C22 C27 C26 -0.5(8)
C21 C22 C27 C26 175.4(5)
C22 C23 O9 Zn2 31.2(7)
C24 C23 O9 Zn2 -151.2(4)
C22 C23 O9 Gd1 162.7(4)
C24 C23 O9 Gd1 -19.6(6)
O6 Zn2 O9 C23 138.2(4)
O14 Zn2 O9 C23 -133.3(4)
O15 Zn2 O9 C23 52.2(4)
N4 Zn2 O9 C23 -40.2(4)
N3 Zn2 O9 C23 149.8(7)
Gd1 Zn2 O9 C23 141.2(4)
O6 Zn2 O9 Gd1 -3.00(13)
O14 Zn2 O9 Gd1 85.46(14)
O15 Zn2 O9 Gd1 -88.96(14)
N4 Zn2 O9 Gd1 178.59(15)
N3 Zn2 O9 Gd1 8.6(8)
O6 Gd1 O9 C23 -138.0(4)
O5 Gd1 O9 C23 -128.7(3)
O12 Gd1 O9 C23 -13.0(4)
O1 Gd1 O9 C23 107.9(4)
O13 Gd1 O9 C23 148.6(4)
O18 Gd1 O9 C23 -62.0(7)
O16 Gd1 O9 C23 -64.7(5)
O10 Gd1 O9 C23 19.0(3)
O2 Gd1 O9 C23 80.7(4)
Zn2 Gd1 O9 C23 -140.7(4)
Zn1 Gd1 O9 C23 -150.3(4)
O6 Gd1 O9 Zn2 2.70(12)
O5 Gd1 O9 Zn2 12.0(2)
O12 Gd1 O9 Zn2 127.67(15)
O1 Gd1 O9 Zn2 -111.5(2)
O13 Gd1 O9 Zn2 -70.76(13)
O18 Gd1 O9 Zn2 78.7(6)
O16 Gd1 O9 Zn2 75.9(4)
O10 Gd1 O9 Zn2 159.65(18)
O2 Gd1 O9 Zn2 -138.69(13)
Zn1 Gd1 O9 Zn2 -9.6(6)
C25 C24 O10 C28 11.4(7)
C23 C24 O10 C28 -169.6(4)
C25 C24 O10 Gd1 -164.6(4)
C23 C24 O10 Gd1 14.4(5)
O6 Gd1 O10 C24 12.6(4)
O9 Gd1 O10 C24 -16.9(3)
O5 Gd1 O10 C24 120.8(3)
O12 Gd1 O10 C24 136.8(3)
O1 Gd1 O10 C24 -162.1(3)
O13 Gd1 O10 C24 -72.1(3)
O18 Gd1 O10 C24 68.1(5)
O16 Gd1 O10 C24 56.7(4)
O2 Gd1 O10 C24 -121.8(3)
Zn2 Gd1 O10 C24 -4.4(3)
Zn1 Gd1 O10 C24 160.9(3)
O6 Gd1 O10 C28 -163.0(3)
O9 Gd1 O10 C28 167.5(4)
O5 Gd1 O10 C28 -54.8(5)
O12 Gd1 O10 C28 -38.8(4)
O1 Gd1 O10 C28 22.3(4)
O13 Gd1 O10 C28 112.3(4)
O18 Gd1 O10 C28 -107.6(5)
O16 Gd1 O10 C28 -118.9(4)
O2 Gd1 O10 C28 62.5(4)
Zn2 Gd1 O10 C28 180.0(4)
Zn1 Gd1 O10 C28 -14.7(4)
O5 Zn1 O11 C29 42.0(5)
O1 Zn1 O11 C29 -39.0(5)
N1 Zn1 O11 C29 -129.9(5)
N2 Zn1 O11 C29 131.0(5)
Gd1 Zn1 O11 C29 2.7(5)
O6 Gd1 O12 C29 -67.3(8)
O9 Gd1 O12 C29 -164.7(7)
O5 Gd1 O12 C29 -23.2(7)
O1 Gd1 O12 C29 43.7(7)
O13 Gd1 O12 C29 56.5(9)
O18 Gd1 O12 C29 -110.4(10)
O16 Gd1 O12 C29 -115.7(8)
O10 Gd1 O12 C29 165.5(8)
O2 Gd1 O12 C29 102.2(8)
Zn2 Gd1 O12 C29 -114.0(7)
Zn1 Gd1 O12 C29 7.8(7)
Gd1 O12 C29 O11 -8.8(13)
Gd1 O12 C29 C30 169.6(6)
Zn1 O11 C29 O12 0.8(10)
Zn1 O11 C29 C30 -177.6(6)
O6 Gd1 O13 C31 -37.2(4)
O9 Gd1 O13 C31 39.9(4)
O5 Gd1 O13 C31 -97.8(5)
O12 Gd1 O13 C31 -173.0(4)
O1 Gd1 O13 C31 -160.6(5)
O18 Gd1 O13 C31 -11.9(9)
O16 Gd1 O13 C31 -3.0(6)
O10 Gd1 O13 C31 89.1(5)
O2 Gd1 O13 C31 137.2(5)
Zn2 Gd1 O13 C31 0.6(4)
Zn1 Gd1 O13 C31 -131.7(4)
O6 Zn2 O14 C31 29.2(4)
O15 Zn2 O14 C31 -11.9(12)
O9 Zn2 O14 C31 -56.0(4)
N4 Zn2 O14 C31 -139.3(4)
N3 Zn2 O14 C31 112.9(4)
Gd1 Zn2 O14 C31 -12.7(4)
Gd1 O13 C31 O14 -10.5(8)
Gd1 O13 C31 C32 168.5(3)
Zn2 O14 C31 O13 17.8(7)
Zn2 O14 C31 C32 -161.3(3)
O6 Zn2 O15 C33 -40.2(5)
O14 Zn2 O15 C33 1.0(13)
O9 Zn2 O15 C33 45.1(5)
N4 Zn2 O15 C33 128.5(5)
N3 Zn2 O15 C33 -123.6(5)
Gd1 Zn2 O15 C33 1.8(5)
O6 Zn2 O15 C35 160.0(10)
O14 Zn2 O15 C35 -158.8(12)
O9 Zn2 O15 C35 -114.7(10)
N4 Zn2 O15 C35 -31.3(10)
N3 Zn2 O15 C35 76.6(10)
Gd1 Zn2 O15 C35 -158.0(10)
O6 Gd1 O16 C33 30.3(12)
O9 Gd1 O16 C33 -49.0(12)
O5 Gd1 O16 C33 93.7(13)
O12 Gd1 O16 C33 170.9(14)
O1 Gd1 O16 C33 137.4(10)
O13 Gd1 O16 C33 -4.3(15)
O18 Gd1 O16 C33 145(6)
O10 Gd1 O16 C33 -115.0(13)
O2 Gd1 O16 C33 -113.0(13)
Zn2 Gd1 O16 C33 -7.9(11)
Zn1 Gd1 O16 C33 120.9(12)
Gd1 O16 C33 O15 14(2)
Gd1 O16 C33 C34 -165.2(9)
C35 O15 C33 O16 157.2(13)
Zn2 O15 C33 O16 -8.7(14)
C35 O15 C33 C34 -24.0(10)
Zn2 O15 C33 C34 170.1(6)
C33 O15 C35 O17 -159.8(14)
Zn2 O15 C35 O17 2(2)
C33 O15 C35 C36 15.6(14)
Zn2 O15 C35 C36 177.9(9)
O6 Gd1 O18 C37 -91(2)
O9 Gd1 O18 C37 -166(2)
O5 Gd1 O18 C37 -25(2)
O12 Gd1 O18 C37 54.9(19)
O1 Gd1 O18 C37 21(2)
O13 Gd1 O18 C37 -115.6(18)
O16 Gd1 O18 C37 -153(6)
O10 Gd1 O18 C37 130(2)
O2 Gd1 O18 C37 115(2)
Zn2 Gd1 O18 C37 -127(2)
Zn1 Gd1 O18 C37 4(2)
